data_4081977
loop_
_publ_author_name
'Annibale, Vincent T.'
'Batcup, Rhys'
'Bai, Tao'
'Hughes, Sarah J.'
'Song, Datong'

_publ_section_title
;
 RuCp* Complexes of Ambidentate 4,5-Diazafluorene Derivatives: From
 Linkage Isomers to Coordination-Driven Self-Assembly
;
_journal_issue 21
_journal_name_full Organometallics
_journal_page_first 6511
_journal_paper_doi 10.1021/om400846f
_journal_volume 32
_journal_year 2013
_chemical_formula_sum 'C11 H4 Cl2 N2 O'
_chemical_formula_weight 251.06
_chemical_name_systematic
;
 ?
;
_space_group_crystal_system monoclinic
_space_group_IT_number 14
_space_group_name_Hall '-P 2ybc'
_space_group_name_H-M_alt 'P 1 21/c 1'
_symmetry_space_group_name_Hall '-P 2ybc'
_symmetry_space_group_name_H-M 'P 1 21/c 1'
_atom_sites_solution_hydrogens geom
_audit_creation_method SHELXL-2013
_cell_angle_alpha 90
_cell_angle_beta 100.761(4)
_cell_angle_gamma 90
_cell_formula_units_Z 4
_cell_length_a 10.7964(9)
_cell_length_b 12.7028(9)
_cell_length_c 7.2124(5)
_cell_measurement_reflns_used 8833
_cell_measurement_temperature 150(2)
_cell_measurement_theta_max 27.620
_cell_measurement_theta_min 2.502
_cell_volume 971.75(13)
_computing_structure_refinement 'SHELXL-2013 (Sheldrick, 2013)'
_diffrn_ambient_temperature 150(2)
_diffrn_measured_fraction_theta_full 0.999
_diffrn_measured_fraction_theta_max 0.992
_diffrn_radiation_type MoK\a
_diffrn_radiation_wavelength 0.71073
_diffrn_reflns_av_R_equivalents 0.0253
_diffrn_reflns_av_unetI/netI 0.0255
_diffrn_reflns_Laue_measured_fraction_full 0.999
_diffrn_reflns_Laue_measured_fraction_max 0.992
_diffrn_reflns_limit_h_max 14
_diffrn_reflns_limit_h_min -14
_diffrn_reflns_limit_k_max 16
_diffrn_reflns_limit_k_min -14
_diffrn_reflns_limit_l_max 9
_diffrn_reflns_limit_l_min -9
_diffrn_reflns_number 8833
_diffrn_reflns_point_group_measured_fraction_full 0.999
_diffrn_reflns_point_group_measured_fraction_max 0.992
_diffrn_reflns_theta_full 25.242
_diffrn_reflns_theta_max 27.620
_diffrn_reflns_theta_min 2.502
_exptl_absorpt_coefficient_mu 0.641
_exptl_absorpt_correction_T_max 0.7456
_exptl_absorpt_correction_T_min 0.6132
_exptl_absorpt_correction_type multi-scan
_exptl_absorpt_process_details 'Bruker Apex 2'
_exptl_crystal_colour Colorless
_exptl_crystal_density_diffrn 1.716
_exptl_crystal_description Plate
_exptl_crystal_F_000 504
_exptl_crystal_size_max 0.500
_exptl_crystal_size_mid 0.150
_exptl_crystal_size_min 0.075
_refine_diff_density_max 0.356
_refine_diff_density_min -0.211
_refine_diff_density_rms 0.056
_refine_ls_extinction_method none
_refine_ls_goodness_of_fit_ref 1.061
_refine_ls_hydrogen_treatment constr
_refine_ls_matrix_type full
_refine_ls_number_parameters 145
_refine_ls_number_reflns 2244
_refine_ls_number_restraints 0
_refine_ls_restrained_S_all 1.061
_refine_ls_R_factor_all 0.0429
_refine_ls_R_factor_gt 0.0295
_refine_ls_shift/su_max 0.001
_refine_ls_shift/su_mean 0.000
_refine_ls_structure_factor_coef Fsqd
_refine_ls_weighting_details 'w=1/[\s^2^(Fo^2^)+(0.0390P)^2^+0.1983P] where P=(Fo^2^+2Fc^2^)/3'
_refine_ls_weighting_scheme calc
_refine_ls_wR_factor_gt 0.0715
_refine_ls_wR_factor_ref 0.0765
_reflns_Friedel_coverage 0.000
_reflns_number_gt 1781
_reflns_number_total 2244
_reflns_threshold_expression 'I > 2\s(I)'
_cod_data_source_file om400846f_si_001.cif
_cod_data_source_block 10
_cod_depositor_comments
;
The following automatic conversions were performed:

'_exptl_absorpt_correction_type' value 'Multi-Scan' changed to
'multi-scan' according to
/home/saulius/struct/CIF-dictionaries/cif_core.dic dictionary named
'cif_core.dic' version 2.4.2 from 2011-04-26.

Automatic conversion script
Id: cif_fix_values 1891 2012-01-12 08:04:46Z andrius 
;
_cod_database_code 4081977
_shelx_space_group_comment
;
The symmetry employed for this shelxl refinement is uniquely defined
by the following loop, which should always be used as a source of
symmetry information in preference to the above space-group names.
They are only intended as comments.
;
_shelx_estimated_absorpt_t_min 0.740
_shelx_estimated_absorpt_t_max 0.954
_shelxl_version_number 2013-4

loop_
_space_group_symop_operation_xyz
'x, y, z'
'-x, y+1/2, -z+1/2'
'-x, -y, -z'
'x, -y-1/2, z-1/2'

loop_
_atom_site_label
_atom_site_type_symbol
_atom_site_fract_x
_atom_site_fract_y
_atom_site_fract_z
_atom_site_U_iso_or_equiv
_atom_site_adp_type
_atom_site_occupancy
_atom_site_site_symmetry_order
_atom_site_calc_flag
_atom_site_refinement_flags_posn
_atom_site_refinement_flags_adp
Cl1 Cl 0.88835(4) 0.54526(3) 0.11572(6) 0.02364(12) Uani 1 1 d . .
Cl2 Cl 0.30072(4) 0.82398(3) 0.33206(7) 0.02816(13) Uani 1 1 d . .
N1 N 0.75314(13) 0.70834(10) 0.15634(19) 0.0174(3) Uani 1 1 d . .
N2 N 0.52133(13) 0.81838(11) 0.24140(19) 0.0186(3) Uani 1 1 d . .
O1 O 0.81651(12) 1.07873(9) 0.12252(18) 0.0261(3) Uani 1 1 d . .
C1 C 0.86533(15) 0.67986(13) 0.1209(2) 0.0183(3) Uani 1 1 d . .
C2 C 0.96091(16) 0.74699(14) 0.0896(2) 0.0206(4) Uani 1 1 d . .
H2 H 1.0389 0.7199 0.0676 0.025 Uiso 1 1 calc R U
C3 C 0.93932(15) 0.85466(14) 0.0912(2) 0.0203(3) Uani 1 1 d . .
H3 H 1.0010 0.9038 0.0681 0.024 Uiso 1 1 calc R U
C4 C 0.82389(15) 0.88737(13) 0.1281(2) 0.0181(3) Uani 1 1 d . .
C5 C 0.73640(15) 0.81183(13) 0.1603(2) 0.0170(3) Uani 1 1 d . .
C6 C 0.62346(15) 0.86606(13) 0.2024(2) 0.0170(3) Uani 1 1 d . .
C7 C 0.64202(16) 0.97455(13) 0.1969(2) 0.0180(3) Uani 1 1 d . .
C8 C 0.54805(15) 1.04095(14) 0.2338(2) 0.0195(3) Uani 1 1 d . .
H8 H 0.5570 1.1153 0.2311 0.023 Uiso 1 1 calc R U
C9 C 0.44018(16) 0.99442(14) 0.2748(2) 0.0210(4) Uani 1 1 d . .
H9 H 0.3726 1.0363 0.3011 0.025 Uiso 1 1 calc R U
C10 C 0.43305(16) 0.88485(13) 0.2768(2) 0.0196(3) Uani 1 1 d . .
C11 C 0.76838(16) 0.99430(13) 0.1461(2) 0.0187(3) Uani 1 1 d . .

loop_
_atom_site_aniso_label
_atom_site_aniso_U_11
_atom_site_aniso_U_22
_atom_site_aniso_U_33
_atom_site_aniso_U_23
_atom_site_aniso_U_13
_atom_site_aniso_U_12
Cl1 0.0229(2) 0.0186(2) 0.0300(2) -0.00190(17) 0.00631(17) 0.00444(16)
Cl2 0.0214(2) 0.0239(2) 0.0424(3) 0.00102(19) 0.01426(19) -0.00062(17)
N1 0.0168(7) 0.0169(7) 0.0184(7) -0.0008(5) 0.0029(5) 0.0000(6)
N2 0.0181(7) 0.0172(7) 0.0207(7) 0.0002(5) 0.0042(5) 0.0000(5)
O1 0.0256(7) 0.0190(7) 0.0335(7) 0.0042(5) 0.0049(5) -0.0029(5)
C1 0.0204(8) 0.0178(8) 0.0164(7) -0.0019(6) 0.0023(6) 0.0016(6)
C2 0.0171(8) 0.0274(9) 0.0179(8) -0.0016(7) 0.0045(6) 0.0015(7)
C3 0.0187(8) 0.0242(9) 0.0177(8) -0.0006(7) 0.0031(6) -0.0039(7)
C4 0.0194(8) 0.0196(9) 0.0152(7) 0.0003(6) 0.0027(6) -0.0015(7)
C5 0.0175(8) 0.0186(8) 0.0147(7) 0.0003(6) 0.0023(6) 0.0007(6)
C6 0.0177(8) 0.0163(8) 0.0164(7) -0.0002(6) 0.0017(6) 0.0004(6)
C7 0.0195(8) 0.0180(8) 0.0157(7) 0.0000(6) 0.0010(6) -0.0009(7)
C8 0.0231(9) 0.0167(8) 0.0176(8) -0.0004(6) 0.0007(6) 0.0005(7)
C9 0.0220(9) 0.0201(9) 0.0208(8) -0.0017(7) 0.0034(7) 0.0045(7)
C10 0.0177(8) 0.0207(9) 0.0207(8) -0.0002(7) 0.0046(6) 0.0001(7)
C11 0.0201(8) 0.0184(8) 0.0165(8) 0.0021(6) 0.0005(6) -0.0014(7)

loop_
_atom_type_symbol
_atom_type_description
_atom_type_scat_dispersion_real
_atom_type_scat_dispersion_imag
_atom_type_scat_source
C C 0.0033 0.0016 'International Tables Vol C Tables 4.2.6.8 and 6.1.1.4'
H H 0.0000 0.0000 'International Tables Vol C Tables 4.2.6.8 and 6.1.1.4'
N N 0.0061 0.0033 'International Tables Vol C Tables 4.2.6.8 and 6.1.1.4'
O O 0.0106 0.0060 'International Tables Vol C Tables 4.2.6.8 and 6.1.1.4'
Cl Cl 0.1484 0.1585 'International Tables Vol C Tables 4.2.6.8 and 6.1.1.4'

loop_
_geom_angle_atom_site_label_1
_geom_angle_atom_site_label_2
_geom_angle_atom_site_label_3
_geom_angle
C5 N1 C1 113.87(14)
C10 N2 C6 113.68(14)
N1 C1 C2 126.39(15)
N1 C1 Cl1 114.31(12)
C2 C1 Cl1 119.30(13)
C3 C2 C1 118.19(15)
C4 C3 C2 117.11(15)
C3 C4 C5 119.10(15)
C3 C4 C11 132.55(15)
C5 C4 C11 108.33(14)
N1 C5 C4 125.31(15)
N1 C5 C6 125.85(15)
C4 C5 C6 108.84(14)
N2 C6 C7 125.72(15)
N2 C6 C5 125.25(15)
C7 C6 C5 109.02(14)
C8 C7 C6 118.89(15)
C8 C7 C11 132.77(15)
C6 C7 C11 108.34(14)
C7 C8 C9 117.17(16)
C8 C9 C10 118.55(15)
N2 C10 C9 125.98(15)
N2 C10 Cl2 114.23(13)
C9 C10 Cl2 119.78(13)
O1 C11 C7 127.84(16)
O1 C11 C4 126.72(16)
C7 C11 C4 105.44(13)

loop_
_geom_bond_atom_site_label_1
_geom_bond_atom_site_label_2
_geom_bond_distance
Cl1 C1 1.7292(17)
Cl2 C10 1.7351(17)
N1 C5 1.328(2)
N1 C1 1.334(2)
N2 C10 1.333(2)
N2 C6 1.333(2)
O1 C11 1.217(2)
C1 C2 1.389(2)
C2 C3 1.388(3)
C3 C4 1.386(2)
C4 C5 1.396(2)
C4 C11 1.500(2)
C5 C6 1.481(2)
C6 C7 1.394(2)
C7 C8 1.383(2)
C7 C11 1.499(2)
C8 C9 1.386(2)
C9 C10 1.394(2)
